data_7034082
loop_
_publ_author_name
'Nordheider, Andreas'
'H\"ull, Katharina'
'Athukorala Arachchige, Kasun S.'
'Slawin, Alexandra M. Z.'
'Woollins, J. Derek'
'Thirumoorthi, Ramalingam'
'Chivers, Tristram'

_publ_section_title
;
 Spirocyclic, macrocyclic and ladder complexes of coinage metals and
 mercury with dichalcogeno P2N2-supported anions.
;
_journal_issue 12
_journal_name_full 'Dalton transactions (Cambridge, England : 2003)'
_journal_page_first 5338
_journal_page_last 5346
_journal_paper_doi 10.1039/c5dt00159e
_journal_volume 44
_journal_year 2015
_chemical_formula_moiety 'C32 H74 Hg N8 P4 Se4'
_chemical_formula_sum 'C32 H74 Hg N8 P4 Se4'
_chemical_formula_weight 1211.32
_space_group_IT_number 85
_symmetry_cell_setting tetragonal
_symmetry_Int_Tables_number 85
_symmetry_space_group_name_Hall '-P 4a'
_symmetry_space_group_name_H-M 'P 4/n :2'
_atom_sites_solution_hydrogens geom
_atom_sites_solution_primary direct
_atom_sites_solution_secondary difmap
_audit_update_record
;
2015-01-08 deposited with the CCDC.
2015-02-10 downloaded from the CCDC.
;
_cell_angle_alpha 90.0000
_cell_angle_beta 90.0000
_cell_angle_gamma 90.0000
_cell_formula_units_Z 8
_cell_length_a 28.096(3)
_cell_length_b 28.096(3)
_cell_length_c 16.694(2)
_cell_measurement_reflns_used 11921
_cell_measurement_temperature 93
_cell_measurement_theta_max 25.35
_cell_measurement_theta_min 2.60
_cell_volume 13178(3)
_computing_cell_refinement 'CrystalClear-SM Expert 2.1 b29'
_computing_data_collection 'CrystalClear-SM Expert 2.1 b29 (Rigaku, 2013)'
_computing_data_reduction 'CrystalClear-SM Expert 2.1 b29'
_computing_molecular_graphics 'CrystalStructure 4.1'
_computing_publication_material 'CrystalStructure 4.1 (Rigaku, 2014)'
_computing_structure_refinement 'SHELXL-2013 (Sheldrick, 2013)'
_computing_structure_solution 'DIRDIF99-PATTY (Gould, et al., 1999)'
_diffrn_ambient_temperature 93
_diffrn_detector_area_resol_mean 5.811
_diffrn_measured_fraction_theta_full 0.998
_diffrn_measured_fraction_theta_max 0.998
_diffrn_measurement_device_type 'Rigaku XtaLAB P100'
_diffrn_measurement_method \w
_diffrn_radiation_type 'Mo K\a'
_diffrn_radiation_wavelength 0.71075
_diffrn_reflns_av_R_equivalents 0.1243
_diffrn_reflns_Laue_measured_fraction_full 0.998
_diffrn_reflns_Laue_measured_fraction_max 0.998
_diffrn_reflns_limit_h_max 31
_diffrn_reflns_limit_h_min -33
_diffrn_reflns_limit_k_max 33
_diffrn_reflns_limit_k_min -33
_diffrn_reflns_limit_l_max 20
_diffrn_reflns_limit_l_min -19
_diffrn_reflns_number 134164
_diffrn_reflns_point_group_measured_fraction_full 0.998
_diffrn_reflns_point_group_measured_fraction_max 0.998
_diffrn_reflns_theta_full 25.000
_diffrn_reflns_theta_max 25.371
_diffrn_reflns_theta_min 2.597
_diffrn_standards_number 0
_exptl_absorpt_coefficient_mu 4.672
_exptl_absorpt_correction_T_max 0.627
_exptl_absorpt_correction_T_min 0.404
_exptl_absorpt_correction_type multi-scan
_exptl_absorpt_process_details 'REQAB (Rigaku, 1998)'
_exptl_crystal_colour colorless
_exptl_crystal_density_diffrn 1.221
_exptl_crystal_density_method 'not measured'
_exptl_crystal_description prism
_exptl_crystal_F_000 4784.00
_exptl_crystal_size_max 0.10
_exptl_crystal_size_mid 0.10
_exptl_crystal_size_min 0.10
_refine_diff_density_max 3.68
_refine_diff_density_min -1.19
_refine_ls_extinction_method none
_refine_ls_goodness_of_fit_ref 1.038
_refine_ls_hydrogen_treatment constr
_refine_ls_number_parameters 466
_refine_ls_number_reflns 12081
_refine_ls_number_restraints 0
_refine_ls_R_factor_all 0.0953
_refine_ls_R_factor_gt 0.0575
_refine_ls_shift/su_max 0.001
_refine_ls_structure_factor_coef Fsqd
_refine_ls_weighting_details 'w = 1/[\s^2^(Fo^2^)+(0.1215P)^2^+68.8679P] where P=(Fo^2^+2Fc^2^)/3'
_refine_ls_weighting_scheme calc
_refine_ls_wR_factor_gt 0.1837
_refine_ls_wR_factor_ref 0.2089
_reflns_number_gt 8256
_reflns_number_total 12081
_reflns_threshold_expression F^2^>2.0\s(F^2^)
_cod_data_source_file c5dt00159e2.cif
_cod_data_source_block 15
_cod_depositor_comments 'Adding full bibliography for 7034082--7034086.cif.'
_cod_original_sg_symbol_H-M 'P 4/n'
_cod_database_code 7034082
_shelxl_res_file
;
TITL SANDW4
CELL  0.71075 28.09570 28.09570 16.69380 90.00000 90.00000 90.00000
ZERR  8 0.00346 0.00346 0.00214 0.00000 0.00000 0.00000
LATT 1
SYMM .50-Y,    +X,    +Z
SYMM .50-X, .50-Y,    +Z
SYMM    +Y, .50-X,    +Z
SFAC C H HG N P SE
UNIT 256 592 8 64 32 32
L.S. 20
FMAP 2
PLAN -5
WPDB -2
HTAB
BOND $H
CONF
LIST 4
TEMP -180.0
ACTA 50
SIZE 0.100 0.100 0.100
WGHT    0.121500   68.867905
FVAR       0.02691
HG1   3    0.466612    0.334086    0.136941    11.00000    0.03618    0.02860 =
         0.04433   -0.00881   -0.00077    0.00223
SE1   6    0.500693    0.365301    0.002218    11.00000    0.04039    0.02355 =
         0.04951   -0.00443   -0.00068   -0.00247
SE2   6    0.437966    0.241119    0.131427    11.00000    0.03845    0.02603 =
         0.04244   -0.00527    0.00571    0.00070
SE3   6    0.510591    0.328730    0.273824    11.00000    0.03236    0.03387 =
         0.04771   -0.00520   -0.00365    0.00466
SE4   6    0.383598    0.384941    0.143670    11.00000    0.03143    0.02864 =
         0.04129   -0.00883   -0.00433    0.00244
P1    5    0.512916    0.295889   -0.057519    11.00000    0.03210    0.02428 =
         0.04111   -0.00106   -0.00181   -0.00225
P2    5    0.476620    0.229081    0.022266    11.00000    0.03201    0.02372 =
         0.03799   -0.00315    0.00181    0.00089
P3    5    0.471899    0.385570    0.338324    11.00000    0.02767    0.02968 =
         0.04041   -0.00370   -0.00242   -0.00174
P4    5    0.401732    0.414775    0.258123    11.00000    0.02623    0.02511 =
         0.03652   -0.00464    0.00118   -0.00160
N1    4    0.540907    0.294794   -0.134359    11.00000    0.04474    0.02514 =
         0.05417   -0.00203   -0.00007    0.00032
N2    4    0.473693    0.172117    0.008341    11.00000    0.04509    0.02097 =
         0.03496   -0.00174    0.00606   -0.00063
AFIX  43  0.9800
H2    2    0.455483    0.155853    0.050265    11.00000   -1.20000
AFIX   0
N3    4    0.461189    0.263719   -0.054481    11.00000    0.03208    0.01728 =
         0.04871   -0.00082   -0.00796   -0.00137
N4    4    0.529772    0.254341    0.011988    11.00000    0.03259    0.02147 =
         0.04378   -0.00405   -0.00232    0.00179
N5    4    0.490330    0.401176    0.419549    11.00000    0.03374    0.03719 =
         0.04519   -0.00863   -0.00314    0.00051
N6    4    0.361295    0.455071    0.275531    11.00000    0.02966    0.03002 =
         0.04439   -0.00398   -0.00293    0.00152
AFIX  43  0.9800
H6    2    0.338079    0.457868    0.231973    11.00000   -1.20000
AFIX   0
N7    4    0.457884    0.430680    0.273703    11.00000    0.02469    0.03056 =
         0.03597   -0.00048   -0.00440   -0.00745
N8    4    0.411757    0.375644    0.330988    11.00000    0.02722    0.02516 =
         0.04183   -0.00678   -0.00236   -0.00222
C1    1    0.564456    0.329861   -0.187935    11.00000    0.05454    0.04222 =
         0.05146    0.00602    0.00649   -0.01123
C2    1    0.604029    0.354741   -0.143890    11.00000    0.07068    0.07586 =
         0.07147    0.00726    0.00063   -0.04418
AFIX 137
H2A   2    0.623433    0.372778   -0.182076    11.00000   -1.20000
H2B   2    0.623967    0.331098   -0.116744    11.00000   -1.20000
H2C   2    0.590454    0.376546   -0.104173    11.00000   -1.20000
AFIX   0
C3    1    0.584717    0.302718   -0.256770    11.00000    0.10016    0.07342 =
         0.07925   -0.00241    0.03285   -0.03497
AFIX 137
H3A   2    0.608611    0.280164   -0.237065    11.00000   -1.20000
H3B   2    0.599650    0.324886   -0.294487    11.00000   -1.20000
H3C   2    0.559199    0.285275   -0.283970    11.00000   -1.20000
AFIX   0
C4    1    0.529440    0.366257   -0.219009    11.00000    0.08961    0.06406 =
         0.07028    0.02328    0.00770   -0.02178
AFIX 137
H4A   2    0.546136    0.389219   -0.253113    11.00000   -1.20000
H4B   2    0.514784    0.382972   -0.173770    11.00000   -1.20000
H4C   2    0.504685    0.350188   -0.250299    11.00000   -1.20000
AFIX   0
C5    1    0.492530    0.138342   -0.054263    11.00000    0.04223    0.02652 =
         0.04195   -0.00599    0.00322    0.00269
C6    1    0.531114    0.107622   -0.016263    11.00000    0.05148    0.03394 =
         0.04799   -0.00708   -0.00079    0.01045
AFIX 137
H6A   2    0.518568    0.092526    0.032264    11.00000   -1.20000
H6B   2    0.558493    0.127577   -0.002301    11.00000   -1.20000
H6C   2    0.541093    0.083007   -0.054316    11.00000   -1.20000
AFIX   0
C7    1    0.511544    0.166000   -0.126190    11.00000    0.04546    0.02804 =
         0.03506   -0.00308    0.00738    0.00227
AFIX 137
H7A   2    0.522864    0.143613   -0.166978    11.00000   -1.20000
H7B   2    0.537916    0.186436   -0.109065    11.00000   -1.20000
H7C   2    0.486056    0.185704   -0.148695    11.00000   -1.20000
AFIX   0
C8    1    0.450627    0.105587   -0.077421    11.00000    0.05039    0.03174 =
         0.05357   -0.00862    0.00752    0.00048
AFIX 137
H8A   2    0.439178    0.088819   -0.029688    11.00000   -1.20000
H8B   2    0.461332    0.082355   -0.117332    11.00000   -1.20000
H8C   2    0.424768    0.124791   -0.099947    11.00000   -1.20000
AFIX   0
C9    1    0.412822    0.273902   -0.089447    11.00000    0.03803    0.03401 =
         0.04678   -0.00235   -0.01352    0.00002
C10   1    0.384657    0.308745   -0.039585    11.00000    0.03060    0.02959 =
         0.07448   -0.00513   -0.01050    0.00583
AFIX 137
H10A  2    0.403797    0.337357   -0.030119    11.00000   -1.20000
H10B  2    0.376450    0.294055    0.011836    11.00000   -1.20000
H10C  2    0.355434    0.317448   -0.068093    11.00000   -1.20000
AFIX   0
C11   1    0.385931    0.226282   -0.096819    11.00000    0.03375    0.03271 =
         0.07034   -0.01064   -0.01252   -0.00271
AFIX 137
H11A  2    0.354354    0.231977   -0.119843    11.00000   -1.20000
H11B  2    0.382494    0.211921   -0.043635    11.00000   -1.20000
H11C  2    0.403848    0.204674   -0.131666    11.00000   -1.20000
AFIX   0
C12   1    0.421364    0.295242   -0.172076    11.00000    0.05343    0.06087 =
         0.06571    0.00993   -0.01959    0.00044
AFIX 137
H12A  2    0.437754    0.325852   -0.166491    11.00000   -1.20000
H12B  2    0.390777    0.300110   -0.199077    11.00000   -1.20000
H12C  2    0.441056    0.273494   -0.203826    11.00000   -1.20000
AFIX   0
C13   1    0.576989    0.248110    0.052961    11.00000    0.02866    0.03931 =
         0.05106   -0.00308   -0.00672    0.00163
C14   1    0.596676    0.296210    0.077088    11.00000    0.03467    0.04584 =
         0.05366   -0.01331   -0.00041    0.00016
AFIX 137
H14A  2    0.575530    0.310880    0.116713    11.00000   -1.20000
H14B  2    0.598804    0.316750    0.029776    11.00000   -1.20000
H14C  2    0.628430    0.292120    0.100384    11.00000   -1.20000
AFIX   0
C15   1    0.570031    0.216984    0.126225    11.00000    0.04129    0.03938 =
         0.04825    0.00130   -0.00700    0.00508
AFIX 137
H15A  2    0.554092    0.187385    0.110577    11.00000   -1.20000
H15B  2    0.550430    0.233899    0.165565    11.00000   -1.20000
H15C  2    0.601075    0.209552    0.149889    11.00000   -1.20000
AFIX   0
C16   1    0.611234    0.224258   -0.006179    11.00000    0.03217    0.04617 =
         0.05655   -0.00916   -0.00223    0.00171
AFIX 137
H16A  2    0.617460    0.245874   -0.051044    11.00000   -1.20000
H16B  2    0.596918    0.194806   -0.026395    11.00000   -1.20000
H16C  2    0.641220    0.216843    0.021092    11.00000   -1.20000
AFIX   0
C17   1    0.529559    0.389592    0.472477    11.00000    0.05975    0.04172 =
         0.05613   -0.00269   -0.02047    0.00029
C18   1    0.532828    0.337260    0.492645    11.00000    0.08919    0.06275 =
         0.09052   -0.00208   -0.03998    0.02286
AFIX 137
H18A  2    0.533832    0.318624    0.443049    11.00000   -1.20000
H18B  2    0.504959    0.327864    0.524209    11.00000   -1.20000
H18C  2    0.561812    0.331353    0.523755    11.00000   -1.20000
AFIX   0
C19   1    0.525203    0.419499    0.546115    11.00000    0.08253    0.07644 =
         0.05095   -0.01260   -0.02425    0.01298
AFIX 137
H19A  2    0.495122    0.412240    0.573208    11.00000   -1.20000
H19B  2    0.525801    0.453230    0.531196    11.00000   -1.20000
H19C  2    0.551827    0.412645    0.582244    11.00000   -1.20000
AFIX   0
C20   1    0.578257    0.403339    0.431474    11.00000    0.04757    0.13289 =
         0.07986   -0.00730   -0.01934    0.00018
AFIX 137
H20A  2    0.577027    0.436578    0.413794    11.00000   -1.20000
H20B  2    0.583734    0.382638    0.385133    11.00000   -1.20000
H20C  2    0.604255    0.399339    0.470027    11.00000   -1.20000
AFIX   0
C21   1    0.351694    0.488547    0.342616    11.00000    0.02931    0.03793 =
         0.04235   -0.01764    0.00172   -0.00026
C22   1    0.361623    0.538718    0.311437    11.00000    0.04804    0.03029 =
         0.05230   -0.00562    0.00503    0.00714
AFIX 137
H22A  2    0.358575    0.561587    0.355466    11.00000   -1.20000
H22B  2    0.338689    0.546605    0.269245    11.00000   -1.20000
H22C  2    0.393971    0.540133    0.289607    11.00000   -1.20000
AFIX   0
C23   1    0.383864    0.477914    0.414622    11.00000    0.04280    0.03346 =
         0.04521   -0.00940    0.00288    0.00217
AFIX 137
H23A  2    0.376153    0.446394    0.436156    11.00000   -1.20000
H23B  2    0.378760    0.502042    0.456135    11.00000   -1.20000
H23C  2    0.417241    0.478508    0.397596    11.00000   -1.20000
AFIX   0
C24   1    0.300201    0.484597    0.364935    11.00000    0.03705    0.04576 =
         0.05413   -0.01625   -0.00208    0.00232
AFIX 137
H24A  2    0.293311    0.451985    0.382235    11.00000   -1.20000
H24B  2    0.280439    0.492498    0.318426    11.00000   -1.20000
H24C  2    0.293168    0.506724    0.408746    11.00000   -1.20000
AFIX   0
C25   1    0.489780    0.467635    0.237522    11.00000    0.03334    0.03642 =
         0.04339   -0.00511    0.00162   -0.00991
C26   1    0.499943    0.505235    0.301310    11.00000    0.03758    0.02705 =
         0.06340   -0.00145   -0.00310   -0.00830
AFIX 137
H26A  2    0.470116    0.520770    0.316891    11.00000   -1.20000
H26B  2    0.521953    0.529047    0.279678    11.00000   -1.20000
H26C  2    0.514282    0.490021    0.348301    11.00000   -1.20000
AFIX   0
C27   1    0.537613    0.445677    0.212502    11.00000    0.03484    0.03736 =
         0.05220   -0.00465    0.00120   -0.00549
AFIX 137
H27A  2    0.557305    0.470021    0.186635    11.00000   -1.20000
H27B  2    0.531945    0.419497    0.174899    11.00000   -1.20000
H27C  2    0.554094    0.433508    0.260013    11.00000   -1.20000
AFIX   0
C28   1    0.466459    0.489291    0.164769    11.00000    0.04703    0.03688 =
         0.04478    0.00677    0.00342   -0.00854
AFIX 137
H28A  2    0.460300    0.464360    0.125042    11.00000   -1.20000
H28B  2    0.487595    0.513379    0.141588    11.00000   -1.20000
H28C  2    0.436327    0.504206    0.180404    11.00000   -1.20000
AFIX   0
C29   1    0.383018    0.335090    0.361306    11.00000    0.03747    0.02685 =
         0.04609    0.00332   -0.00098   -0.00316
C30   1    0.383545    0.292473    0.303065    11.00000    0.03807    0.03093 =
         0.07411    0.00206    0.00326   -0.00607
AFIX 137
H30A  2    0.416008    0.279971    0.298765    11.00000   -1.20000
H30B  2    0.372588    0.302885    0.250158    11.00000   -1.20000
H30C  2    0.362374    0.267485    0.323267    11.00000   -1.20000
AFIX   0
C31   1    0.331199    0.352062    0.369191    11.00000    0.03863    0.04007 =
         0.06955   -0.00395    0.01589   -0.00578
AFIX 137
H31A  2    0.320162    0.364337    0.317477    11.00000   -1.20000
H31B  2    0.329367    0.377347    0.409512    11.00000   -1.20000
H31C  2    0.311042    0.325318    0.385608    11.00000   -1.20000
AFIX   0
C32   1    0.401340    0.319943    0.441638    11.00000    0.05818    0.04936 =
         0.04980    0.01419   -0.00037   -0.01099
AFIX 137
H32A  2    0.397976    0.346268    0.479732    11.00000   -1.20000
H32B  2    0.434991    0.311170    0.437074    11.00000   -1.20000
H32C  2    0.383040    0.292483    0.460656    11.00000   -1.20000
AFIX   0
HKLF 4
 
REM  SANDW4
REM R1 =  0.0575 for    8256 Fo > 4sig(Fo)  and  0.0953 for all   12081 data
REM    466 parameters refined using      0 restraints
 
END  
     
WGHT      0.1206     70.6278 

REM Instructions for potential hydrogen bonds
EQIV $1 y, -x+1/2, z
HTAB N2 Se4_$1
EQIV $2 -y+1/2, x, z
HTAB N6 Se2_$2
HTAB C2 Se1
HTAB C4 Se1
HTAB C10 Se1
HTAB C10 Se2
HTAB C18 Se3
HTAB C20 Se3
HTAB C28 Se4
HTAB C30 Se2
HTAB C30 Se3
HTAB C30 Se4

REM Highest difference peak  3.681,  deepest hole -1.194,  1-sigma level  0.206
Q1    1   0.2500  0.2500  0.2178  10.25000  0.05    3.68
Q2    1   0.2500  0.2500  0.0433  10.25000  0.05    2.82
Q3    1   0.5188  0.3567  0.2408  11.00000  0.05    2.40
Q4    1   0.4662  0.3535  0.0987  11.00000  0.05    2.26
Q5    1   1.0033  0.6916  0.3698  11.00000  0.05    1.69
;

loop_
_symmetry_equiv_pos_site_id
_symmetry_equiv_pos_as_xyz
1 +X,+Y,+Z
2 1/2-Y,+X,+Z
3 1/2-X,1/2-Y,+Z
4 +Y,1/2-X,+Z
5 -X,-Y,-Z
6 1/2+Y,-X,-Z
7 1/2+X,1/2+Y,-Z
8 -Y,1/2+X,-Z

loop_
_atom_site_label
_atom_site_type_symbol
_atom_site_fract_x
_atom_site_fract_y
_atom_site_fract_z
_atom_site_U_iso_or_equiv
_atom_site_adp_type
_atom_site_occupancy
_atom_site_site_symmetry_multiplicity
_atom_site_calc_flag
_atom_site_refinement_flags
Hg1 Hg 0.46661(2) 0.33409(2) 0.13694(2) 0.03637(15) Uani 1 8 d .
Se1 Se 0.50069(4) 0.36530(3) 0.00222(6) 0.0378(3) Uani 1 8 d .
Se2 Se 0.43797(4) 0.24112(3) 0.13143(6) 0.0356(2) Uani 1 8 d .
Se3 Se 0.51059(3) 0.32873(3) 0.27382(6) 0.0380(3) Uani 1 8 d .
Se4 Se 0.38360(3) 0.38494(3) 0.14367(6) 0.0338(2) Uani 1 8 d .
P1 P 0.51292(9) 0.29589(8) -0.05752(16) 0.0325(6) Uani 1 8 d .
P2 P 0.47662(9) 0.22908(8) 0.02227(15) 0.0312(5) Uani 1 8 d .
P3 P 0.47190(9) 0.38557(9) 0.33832(16) 0.0326(6) Uani 1 8 d .
P4 P 0.40173(8) 0.41477(8) 0.25812(15) 0.0293(5) Uani 1 8 d .
N1 N 0.5409(3) 0.2948(3) -0.1344(5) 0.041(2) Uani 1 8 d .
N2 N 0.4737(3) 0.1721(3) 0.0083(5) 0.0337(18) Uani 1 8 d .
N3 N 0.4612(3) 0.2637(3) -0.0545(5) 0.0327(18) Uani 1 8 d .
N4 N 0.5298(3) 0.2543(3) 0.0120(5) 0.0326(18) Uani 1 8 d .
N5 N 0.4903(3) 0.4012(3) 0.4195(5) 0.039(2) Uani 1 8 d .
N6 N 0.3613(3) 0.4551(3) 0.2755(5) 0.0347(18) Uani 1 8 d .
N7 N 0.4579(3) 0.4307(3) 0.2737(5) 0.0304(17) Uani 1 8 d .
N8 N 0.4118(3) 0.3756(3) 0.3310(5) 0.0314(18) Uani 1 8 d .
C1 C 0.5645(4) 0.3299(4) -0.1879(7) 0.049(3) Uani 1 8 d .
C2 C 0.6040(5) 0.3547(5) -0.1439(8) 0.073(4) Uani 1 8 d .
C3 C 0.5847(6) 0.3027(5) -0.2568(9) 0.084(5) Uani 1 8 d .
C4 C 0.5294(5) 0.3663(5) -0.2190(9) 0.075(4) Uani 1 8 d .
C5 C 0.4925(4) 0.1383(3) -0.0543(6) 0.037(2) Uani 1 8 d .
C6 C 0.5311(4) 0.1076(4) -0.0163(7) 0.044(3) Uani 1 8 d .
C7 C 0.5115(4) 0.1660(3) -0.1262(6) 0.036(2) Uani 1 8 d .
C8 C 0.4506(4) 0.1056(4) -0.0774(7) 0.045(3) Uani 1 8 d .
C9 C 0.4128(4) 0.2739(4) -0.0895(6) 0.040(2) Uani 1 8 d .
C10 C 0.3847(4) 0.3087(4) -0.0396(7) 0.045(3) Uani 1 8 d .
C11 C 0.3859(4) 0.2263(4) -0.0968(7) 0.046(3) Uani 1 8 d .
C12 C 0.4214(5) 0.2952(5) -0.1721(8) 0.060(3) Uani 1 8 d .
C13 C 0.5770(3) 0.2481(4) 0.0530(7) 0.040(2) Uani 1 8 d .
C14 C 0.5967(4) 0.2962(4) 0.0771(7) 0.045(3) Uani 1 8 d .
C15 C 0.5700(4) 0.2170(4) 0.1262(6) 0.043(3) Uani 1 8 d .
C16 C 0.6112(4) 0.2243(4) -0.0062(7) 0.045(3) Uani 1 8 d .
C17 C 0.5296(4) 0.3896(4) 0.4725(7) 0.053(3) Uani 1 8 d .
C18 C 0.5328(6) 0.3373(5) 0.4926(9) 0.081(5) Uani 1 8 d .
C19 C 0.5252(5) 0.4195(5) 0.5461(8) 0.070(4) Uani 1 8 d .
C20 C 0.5783(5) 0.4033(7) 0.4315(9) 0.087(5) Uani 1 8 d .
C21 C 0.3517(3) 0.4885(4) 0.3426(6) 0.037(2) Uani 1 8 d .
C22 C 0.3616(4) 0.5387(3) 0.3114(7) 0.044(3) Uani 1 8 d .
C23 C 0.3839(4) 0.4779(4) 0.4146(6) 0.040(2) Uani 1 8 d .
C24 C 0.3002(4) 0.4846(4) 0.3649(7) 0.046(3) Uani 1 8 d .
C25 C 0.4898(4) 0.4676(4) 0.2375(6) 0.038(2) Uani 1 8 d .
C26 C 0.4999(4) 0.5052(3) 0.3013(7) 0.043(3) Uani 1 8 d .
C27 C 0.5376(4) 0.4457(4) 0.2125(7) 0.041(2) Uani 1 8 d .
C28 C 0.4665(4) 0.4893(4) 0.1648(6) 0.043(3) Uani 1 8 d .
C29 C 0.3830(4) 0.3351(3) 0.3613(6) 0.037(2) Uani 1 8 d .
C30 C 0.3836(4) 0.2925(4) 0.3031(8) 0.048(3) Uani 1 8 d .
C31 C 0.3312(4) 0.3521(4) 0.3692(7) 0.049(3) Uani 1 8 d .
C32 C 0.4013(4) 0.3199(4) 0.4416(7) 0.052(3) Uani 1 8 d .
H2A H 0.62343 0.37278 -0.18208 0.0872 Uiso 1 8 calc R
H2B H 0.62397 0.3311 -0.11674 0.0872 Uiso 1 8 calc R
H2C H 0.59045 0.37655 -0.10417 0.0872 Uiso 1 8 calc R
H2 H 0.45548 0.15585 0.05027 0.0404 Uiso 1 8 calc R
H3A H 0.60861 0.28016 -0.23706 0.1011 Uiso 1 8 calc R
H3B H 0.59965 0.32489 -0.29449 0.1011 Uiso 1 8 calc R
H3C H 0.5592 0.28527 -0.28397 0.1011 Uiso 1 8 calc R
H4A H 0.54614 0.38922 -0.25311 0.0896 Uiso 1 8 calc R
H4B H 0.51478 0.38297 -0.17377 0.0896 Uiso 1 8 calc R
H4C H 0.50468 0.35019 -0.2503 0.0896 Uiso 1 8 calc R
H6A H 0.51857 0.09253 0.03226 0.0534 Uiso 1 8 calc R
H6B H 0.55849 0.12758 -0.0023 0.0534 Uiso 1 8 calc R
H6C H 0.54109 0.08301 -0.05432 0.0534 Uiso 1 8 calc R
H6 H 0.33808 0.45787 0.23197 0.0416 Uiso 1 8 calc R
H7A H 0.52286 0.14361 -0.16698 0.0434 Uiso 1 8 calc R
H7B H 0.53792 0.18644 -0.10907 0.0434 Uiso 1 8 calc R
H7C H 0.48606 0.1857 -0.14869 0.0434 Uiso 1 8 calc R
H8A H 0.43918 0.08882 -0.02969 0.0543 Uiso 1 8 calc R
H8B H 0.46133 0.08236 -0.11733 0.0543 Uiso 1 8 calc R
H8C H 0.42477 0.12479 -0.09995 0.0543 Uiso 1 8 calc R
H10A H 0.4038 0.33736 -0.03012 0.0539 Uiso 1 8 calc R
H10B H 0.37645 0.29405 0.01184 0.0539 Uiso 1 8 calc R
H10C H 0.35543 0.31745 -0.06809 0.0539 Uiso 1 8 calc R
H11A H 0.35435 0.23198 -0.11984 0.0547 Uiso 1 8 calc R
H11B H 0.38249 0.21192 -0.04364 0.0547 Uiso 1 8 calc R
H11C H 0.40385 0.20467 -0.13167 0.0547 Uiso 1 8 calc R
H12A H 0.43775 0.32585 -0.16649 0.0720 Uiso 1 8 calc R
H12B H 0.39078 0.30011 -0.19908 0.0720 Uiso 1 8 calc R
H12C H 0.44106 0.27349 -0.20383 0.0720 Uiso 1 8 calc R
H14A H 0.57553 0.31088 0.11671 0.0537 Uiso 1 8 calc R
H14B H 0.5988 0.31675 0.02978 0.0537 Uiso 1 8 calc R
H14C H 0.62843 0.29212 0.10038 0.0537 Uiso 1 8 calc R
H15A H 0.55409 0.18738 0.11058 0.0516 Uiso 1 8 calc R
H15B H 0.55043 0.2339 0.16556 0.0516 Uiso 1 8 calc R
H15C H 0.60108 0.20955 0.14989 0.0516 Uiso 1 8 calc R
H16A H 0.61746 0.24587 -0.05104 0.0540 Uiso 1 8 calc R
H16B H 0.59692 0.19481 -0.0264 0.0540 Uiso 1 8 calc R
H16C H 0.64122 0.21684 0.02109 0.0540 Uiso 1 8 calc R
H18A H 0.53383 0.31862 0.44305 0.0970 Uiso 1 8 calc R
H18B H 0.50496 0.32786 0.52421 0.0970 Uiso 1 8 calc R
H18C H 0.56181 0.33135 0.52376 0.0970 Uiso 1 8 calc R
H19A H 0.49512 0.41224 0.57321 0.0840 Uiso 1 8 calc R
H19B H 0.5258 0.45323 0.5312 0.0840 Uiso 1 8 calc R
H19C H 0.55183 0.41265 0.58224 0.0840 Uiso 1 8 calc R
H20A H 0.57703 0.43658 0.41379 0.1041 Uiso 1 8 calc R
H20B H 0.58373 0.38264 0.38513 0.1041 Uiso 1 8 calc R
H20C H 0.60426 0.39934 0.47003 0.1041 Uiso 1 8 calc R
H22A H 0.35857 0.56159 0.35547 0.0522 Uiso 1 8 calc R
H22B H 0.33869 0.54661 0.26925 0.0522 Uiso 1 8 calc R
H22C H 0.39397 0.54013 0.28961 0.0522 Uiso 1 8 calc R
H23A H 0.37615 0.44639 0.43616 0.0486 Uiso 1 8 calc R
H23B H 0.37876 0.50204 0.45614 0.0486 Uiso 1 8 calc R
H23C H 0.41724 0.47851 0.3976 0.0486 Uiso 1 8 calc R
H24A H 0.29331 0.45199 0.38223 0.0548 Uiso 1 8 calc R
H24B H 0.28044 0.4925 0.31843 0.0548 Uiso 1 8 calc R
H24C H 0.29317 0.50672 0.40875 0.0548 Uiso 1 8 calc R
H26A H 0.47012 0.52077 0.31689 0.0512 Uiso 1 8 calc R
H26B H 0.52195 0.52905 0.27968 0.0512 Uiso 1 8 calc R
H26C H 0.51428 0.49002 0.3483 0.0512 Uiso 1 8 calc R
H27A H 0.55731 0.47002 0.18664 0.0498 Uiso 1 8 calc R
H27B H 0.53194 0.4195 0.1749 0.0498 Uiso 1 8 calc R
H27C H 0.55409 0.43351 0.26001 0.0498 Uiso 1 8 calc R
H28A H 0.4603 0.46436 0.12504 0.0515 Uiso 1 8 calc R
H28B H 0.4876 0.51338 0.14159 0.0515 Uiso 1 8 calc R
H28C H 0.43633 0.50421 0.1804 0.0515 Uiso 1 8 calc R
H30A H 0.41601 0.27997 0.29877 0.0572 Uiso 1 8 calc R
H30B H 0.37259 0.30289 0.25016 0.0572 Uiso 1 8 calc R
H30C H 0.36237 0.26749 0.32327 0.0572 Uiso 1 8 calc R
H31A H 0.32016 0.36434 0.31748 0.0593 Uiso 1 8 calc R
H31B H 0.32937 0.37735 0.40951 0.0593 Uiso 1 8 calc R
H31C H 0.31104 0.32532 0.38561 0.0593 Uiso 1 8 calc R
H32A H 0.39798 0.34627 0.47973 0.0629 Uiso 1 8 calc R
H32B H 0.43499 0.31117 0.43707 0.0629 Uiso 1 8 calc R
H32C H 0.38304 0.29248 0.46066 0.0629 Uiso 1 8 calc R

loop_
_atom_site_aniso_label
_atom_site_aniso_U_11
_atom_site_aniso_U_22
_atom_site_aniso_U_33
_atom_site_aniso_U_12
_atom_site_aniso_U_13
_atom_site_aniso_U_23
Hg1 0.0362(2) 0.0286(2) 0.0443(3) 0.00223(15) -0.00077(17) -0.00881(16)
Se1 0.0404(6) 0.0236(5) 0.0495(6) -0.0025(4) -0.0007(5) -0.0044(4)
Se2 0.0384(6) 0.0260(5) 0.0424(6) 0.0007(4) 0.0057(4) -0.0053(4)
Se3 0.0324(5) 0.0339(6) 0.0477(6) 0.0047(4) -0.0037(4) -0.0052(5)
Se4 0.0314(5) 0.0286(5) 0.0413(6) 0.0024(4) -0.0043(4) -0.0088(4)
P1 0.0321(13) 0.0243(12) 0.0411(14) -0.0022(10) -0.0018(11) -0.0011(11)
P2 0.0320(13) 0.0237(12) 0.0380(14) 0.0009(10) 0.0018(11) -0.0032(10)
P3 0.0277(13) 0.0297(13) 0.0404(14) -0.0017(10) -0.0024(11) -0.0037(11)
P4 0.0262(12) 0.0251(12) 0.0365(13) -0.0016(10) 0.0012(10) -0.0046(10)
N1 0.045(5) 0.025(4) 0.054(6) 0.000(4) -0.000(4) -0.002(4)
N2 0.045(5) 0.021(4) 0.035(4) -0.001(3) 0.006(4) -0.002(3)
N3 0.032(4) 0.017(4) 0.049(5) -0.001(3) -0.008(4) -0.001(3)
N4 0.033(4) 0.021(4) 0.044(5) 0.002(3) -0.002(4) -0.004(3)
N5 0.034(5) 0.037(5) 0.045(5) 0.001(4) -0.003(4) -0.009(4)
N6 0.030(4) 0.030(4) 0.044(5) 0.002(3) -0.003(4) -0.004(4)
N7 0.025(4) 0.031(4) 0.036(4) -0.007(3) -0.004(3) -0.000(3)
N8 0.027(4) 0.025(4) 0.042(5) -0.002(3) -0.002(3) -0.007(3)
C1 0.055(7) 0.042(6) 0.051(7) -0.011(5) 0.006(6) 0.006(5)
C2 0.071(9) 0.076(10) 0.071(9) -0.044(8) 0.001(7) 0.007(7)
C3 0.100(12) 0.073(10) 0.079(10) -0.035(9) 0.033(9) -0.002(8)
C4 0.090(11) 0.064(9) 0.070(9) -0.022(8) 0.008(8) 0.023(7)
C5 0.042(6) 0.027(5) 0.042(6) 0.003(4) 0.003(5) -0.006(4)
C6 0.051(7) 0.034(6) 0.048(6) 0.010(5) -0.001(5) -0.007(5)
C7 0.045(6) 0.028(5) 0.035(5) 0.002(4) 0.007(4) -0.003(4)
C8 0.050(7) 0.032(6) 0.054(7) 0.000(5) 0.008(5) -0.009(5)
C9 0.038(6) 0.034(5) 0.047(6) 0.000(4) -0.014(5) -0.002(5)
C10 0.031(6) 0.030(5) 0.074(8) 0.006(4) -0.011(5) -0.005(5)
C11 0.034(6) 0.033(6) 0.070(8) -0.003(4) -0.013(5) -0.011(5)
C12 0.053(7) 0.061(8) 0.066(8) 0.000(6) -0.020(6) 0.010(7)
C13 0.029(5) 0.039(6) 0.051(6) 0.002(4) -0.007(5) -0.003(5)
C14 0.035(6) 0.046(6) 0.054(7) 0.000(5) -0.000(5) -0.013(5)
C15 0.041(6) 0.039(6) 0.048(6) 0.005(5) -0.007(5) 0.001(5)
C16 0.032(6) 0.046(6) 0.057(7) 0.002(5) -0.002(5) -0.009(5)
C17 0.060(8) 0.042(6) 0.056(7) 0.000(5) -0.020(6) -0.003(5)
C18 0.089(11) 0.063(9) 0.091(11) 0.023(8) -0.040(9) -0.002(8)
C19 0.083(10) 0.076(9) 0.051(8) 0.013(8) -0.024(7) -0.013(7)
C20 0.048(8) 0.133(14) 0.080(11) 0.000(9) -0.019(7) -0.007(10)
C21 0.029(5) 0.038(6) 0.042(6) -0.000(4) 0.002(4) -0.018(5)
C22 0.048(6) 0.030(5) 0.052(7) 0.007(5) 0.005(5) -0.006(5)
C23 0.043(6) 0.033(5) 0.045(6) 0.002(5) 0.003(5) -0.009(5)
C24 0.037(6) 0.046(7) 0.054(7) 0.002(5) -0.002(5) -0.016(5)
C25 0.033(5) 0.036(6) 0.043(6) -0.010(4) 0.002(4) -0.005(5)
C26 0.038(6) 0.027(5) 0.063(7) -0.008(4) -0.003(5) -0.001(5)
C27 0.035(6) 0.037(6) 0.052(7) -0.005(4) 0.001(5) -0.005(5)
C28 0.047(6) 0.037(6) 0.045(6) -0.009(5) 0.003(5) 0.007(5)
C29 0.037(6) 0.027(5) 0.046(6) -0.003(4) -0.001(5) 0.003(4)
C30 0.038(6) 0.031(6) 0.074(8) -0.006(5) 0.003(6) 0.002(5)
C31 0.039(6) 0.040(6) 0.070(8) -0.006(5) 0.016(6) -0.004(5)
C32 0.058(7) 0.049(7) 0.050(7) -0.011(6) -0.000(6) 0.014(6)

loop_
_atom_type_symbol
_atom_type_description
_atom_type_scat_dispersion_real
_atom_type_scat_dispersion_imag
_atom_type_scat_source
C C 0.0033 0.0016
;
International Tables for Crystallography
(Vol. C, Tables 4.2.6.8 and 6.1.1.4)
;
H H 0.0000 0.0000
;
International Tables for Crystallography
(Vol. C, Table 6.1.1.4)
;
Hg Hg -2.3894 9.2266
;
International Tables for Crystallography
(Vol. C, Tables 4.2.6.8 and 6.1.1.4)
;
N N 0.0061 0.0033
;
International Tables for Crystallography
(Vol. C, Tables 4.2.6.8 and 6.1.1.4)
;
P P 0.1023 0.0942
;
International Tables for Crystallography
(Vol. C, Tables 4.2.6.8 and 6.1.1.4)
;
Se Se -0.0929 2.2259
;
International Tables for Crystallography
(Vol. C, Tables 4.2.6.8 and 6.1.1.4)
;

loop_
_geom_angle_atom_site_label_1
_geom_angle_atom_site_label_2
_geom_angle_atom_site_label_3
_geom_angle
_geom_angle_publ_flag
Se1 Hg1 Se2 113.70(3) yes
Se1 Hg1 Se3 127.23(4) yes
Se1 Hg1 Se4 99.99(3) yes
Se2 Hg1 Se3 96.54(3) yes
Se2 Hg1 Se4 104.43(3) yes
Se3 Hg1 Se4 113.50(3) yes
Hg1 Se1 P1 98.61(7) yes
Hg1 Se2 P2 91.73(7) yes
Hg1 Se3 P3 98.76(8) yes
Hg1 Se4 P4 92.18(7) yes
Se1 P1 P2 110.80(12) yes
Se1 P1 N1 118.8(3) yes
Se1 P1 N3 108.6(3) yes
Se1 P1 N4 109.7(3) yes
P2 P1 N1 130.3(3) yes
P2 P1 N3 41.1(3) yes
P2 P1 N4 41.0(3) yes
N1 P1 N3 117.3(5) yes
N1 P1 N4 114.8(4) yes
N3 P1 N4 81.6(4) yes
Se2 P2 P1 122.43(12) yes
Se2 P2 N2 104.6(3) yes
Se2 P2 N3 115.4(3) yes
Se2 P2 N4 118.3(3) yes
P1 P2 N2 133.0(3) yes
P1 P2 N3 42.5(3) yes
P1 P2 N4 42.5(3) yes
N2 P2 N3 117.0(4) yes
N2 P2 N4 116.9(4) yes
N3 P2 N4 84.5(4) yes
Se3 P3 P4 111.15(12) yes
Se3 P3 N5 118.5(3) yes
Se3 P3 N7 110.0(3) yes
Se3 P3 N8 109.4(3) yes
P4 P3 N5 130.4(3) yes
P4 P3 N7 40.9(3) yes
P4 P3 N8 41.0(3) yes
N5 P3 N7 115.4(4) yes
N5 P3 N8 116.5(4) yes
N7 P3 N8 81.3(4) yes
Se4 P4 P3 122.08(12) yes
Se4 P4 N6 105.3(3) yes
Se4 P4 N7 118.0(3) yes
Se4 P4 N8 115.6(3) yes
P3 P4 N6 132.6(3) yes
P3 P4 N7 42.4(3) yes
P3 P4 N8 42.6(3) yes
N6 P4 N7 116.6(4) yes
N6 P4 N8 116.5(4) yes
N7 P4 N8 84.4(4) yes
P1 N1 C1 137.1(7) yes
P2 N2 C5 134.7(6) yes
P1 N3 P2 96.3(4) yes
P1 N3 C9 130.8(6) yes
P2 N3 C9 130.1(6) yes
P1 N4 P2 96.5(4) yes
P1 N4 C13 129.2(6) yes
P2 N4 C13 134.1(7) yes
P3 N5 C17 137.7(8) yes
P4 N6 C21 134.4(7) yes
P3 N7 P4 96.8(4) yes
P3 N7 C25 129.0(6) yes
P4 N7 C25 133.8(6) yes
P3 N8 P4 96.4(4) yes
P3 N8 C29 129.4(6) yes
P4 N8 C29 131.6(6) yes
N1 C1 C2 110.1(10) yes
N1 C1 C3 107.1(10) yes
N1 C1 C4 111.4(10) yes
C2 C1 C3 109.4(11) yes
C2 C1 C4 109.5(10) yes
C3 C1 C4 109.3(11) yes
N2 C5 C6 108.5(8) yes
N2 C5 C7 110.3(7) yes
N2 C5 C8 106.3(8) yes
C6 C5 C7 111.5(8) yes
C6 C5 C8 108.0(8) yes
C7 C5 C8 111.9(8) yes
N3 C9 C10 112.5(8) yes
N3 C9 C11 108.0(8) yes
N3 C9 C12 106.5(8) yes
C10 C9 C11 110.5(8) yes
C10 C9 C12 109.1(9) yes
C11 C9 C12 110.3(9) yes
N4 C13 C14 109.8(8) yes
N4 C13 C15 108.7(8) yes
N4 C13 C16 108.2(8) yes
C14 C13 C15 110.3(9) yes
C14 C13 C16 109.4(8) yes
C15 C13 C16 110.4(9) yes
N5 C17 C18 113.6(10) yes
N5 C17 C19 108.2(10) yes
N5 C17 C20 109.9(10) yes
C18 C17 C19 111.7(11) yes
C18 C17 C20 106.4(11) yes
C19 C17 C20 106.9(11) yes
N6 C21 C22 107.1(8) yes
N6 C21 C23 111.1(8) yes
N6 C21 C24 108.4(8) yes
C22 C21 C23 109.8(8) yes
C22 C21 C24 109.2(8) yes
C23 C21 C24 111.1(9) yes
N7 C25 C26 108.1(8) yes
N7 C25 C27 110.8(8) yes
N7 C25 C28 110.1(8) yes
C26 C25 C27 107.7(8) yes
C26 C25 C28 111.3(8) yes
C27 C25 C28 108.8(8) yes
N8 C29 C30 112.0(8) yes
N8 C29 C31 107.8(8) yes
N8 C29 C32 109.6(8) yes
C30 C29 C31 107.7(8) yes
C30 C29 C32 109.9(9) yes
C31 C29 C32 109.7(9) yes
P2 N2 H2 112.638 no
C5 N2 H2 112.625 no
P4 N6 H6 112.789 no
C21 N6 H6 112.775 no
C1 C2 H2A 109.467 no
C1 C2 H2B 109.476 no
C1 C2 H2C 109.468 no
H2A C2 H2B 109.477 no
H2A C2 H2C 109.466 no
H2B C2 H2C 109.472 no
C1 C3 H3A 109.464 no
C1 C3 H3B 109.473 no
C1 C3 H3C 109.474 no
H3A C3 H3B 109.489 no
H3A C3 H3C 109.453 no
H3B C3 H3C 109.473 no
C1 C4 H4A 109.465 no
C1 C4 H4B 109.469 no
C1 C4 H4C 109.474 no
H4A C4 H4B 109.484 no
H4A C4 H4C 109.480 no
H4B C4 H4C 109.456 no
C5 C6 H6A 109.478 no
C5 C6 H6B 109.463 no
C5 C6 H6C 109.465 no
H6A C6 H6B 109.467 no
H6A C6 H6C 109.485 no
H6B C6 H6C 109.469 no
C5 C7 H7A 109.466 no
C5 C7 H7B 109.476 no
C5 C7 H7C 109.479 no
H7A C7 H7B 109.466 no
H7A C7 H7C 109.472 no
H7B C7 H7C 109.469 no
C5 C8 H8A 109.472 no
C5 C8 H8B 109.476 no
C5 C8 H8C 109.480 no
H8A C8 H8B 109.469 no
H8A C8 H8C 109.471 no
H8B C8 H8C 109.459 no
C9 C10 H10A 109.480 no
C9 C10 H10B 109.477 no
C9 C10 H10C 109.483 no
H10A C10 H10B 109.468 no
H10A C10 H10C 109.460 no
H10B C10 H10C 109.460 no
C9 C11 H11A 109.462 no
C9 C11 H11B 109.475 no
C9 C11 H11C 109.469 no
H11A C11 H11B 109.464 no
H11A C11 H11C 109.483 no
H11B C11 H11C 109.475 no
C9 C12 H12A 109.465 no
C9 C12 H12B 109.479 no
C9 C12 H12C 109.468 no
H12A C12 H12B 109.468 no
H12A C12 H12C 109.468 no
H12B C12 H12C 109.479 no
C13 C14 H14A 109.465 no
C13 C14 H14B 109.466 no
C13 C14 H14C 109.473 no
H14A C14 H14B 109.457 no
H14A C14 H14C 109.483 no
H14B C14 H14C 109.482 no
C13 C15 H15A 109.472 no
C13 C15 H15B 109.458 no
C13 C15 H15C 109.459 no
H15A C15 H15B 109.480 no
H15A C15 H15C 109.477 no
H15B C15 H15C 109.481 no
C13 C16 H16A 109.483 no
C13 C16 H16B 109.483 no
C13 C16 H16C 109.474 no
H16A C16 H16B 109.465 no
H16A C16 H16C 109.464 no
H16B C16 H16C 109.458 no
C17 C18 H18A 109.485 no
C17 C18 H18B 109.473 no
C17 C18 H18C 109.478 no
H18A C18 H18B 109.459 no
H18A C18 H18C 109.478 no
H18B C18 H18C 109.454 no
C17 C19 H19A 109.471 no
C17 C19 H19B 109.472 no
C17 C19 H19C 109.463 no
H19A C19 H19B 109.475 no
H19A C19 H19C 109.486 no
H19B C19 H19C 109.460 no
C17 C20 H20A 109.474 no
C17 C20 H20B 109.462 no
C17 C20 H20C 109.465 no
H20A C20 H20B 109.471 no
H20A C20 H20C 109.472 no
H20B C20 H20C 109.484 no
C21 C22 H22A 109.469 no
C21 C22 H22B 109.477 no
C21 C22 H22C 109.465 no
H22A C22 H22B 109.467 no
H22A C22 H22C 109.480 no
H22B C22 H22C 109.470 no
C21 C23 H23A 109.482 no
C21 C23 H23B 109.472 no
C21 C23 H23C 109.479 no
H23A C23 H23B 109.467 no
H23A C23 H23C 109.476 no
H23B C23 H23C 109.452 no
C21 C24 H24A 109.470 no
C21 C24 H24B 109.466 no
C21 C24 H24C 109.471 no
H24A C24 H24B 109.465 no
H24A C24 H24C 109.472 no
H24B C24 H24C 109.482 no
C25 C26 H26A 109.476 no
C25 C26 H26B 109.473 no
C25 C26 H26C 109.456 no
H26A C26 H26B 109.476 no
H26A C26 H26C 109.473 no
H26B C26 H26C 109.473 no
C25 C27 H27A 109.490 no
C25 C27 H27B 109.464 no
C25 C27 H27C 109.468 no
H27A C27 H27B 109.476 no
H27A C27 H27C 109.460 no
H27B C27 H27C 109.469 no
C25 C28 H28A 109.470 no
C25 C28 H28B 109.470 no
C25 C28 H28C 109.479 no
H28A C28 H28B 109.473 no
H28A C28 H28C 109.472 no
H28B C28 H28C 109.463 no
C29 C30 H30A 109.467 no
C29 C30 H30B 109.458 no
C29 C30 H30C 109.452 no
H30A C30 H30B 109.490 no
H30A C30 H30C 109.488 no
H30B C30 H30C 109.473 no
C29 C31 H31A 109.481 no
C29 C31 H31B 109.465 no
C29 C31 H31C 109.480 no
H31A C31 H31B 109.457 no
H31A C31 H31C 109.472 no
H31B C31 H31C 109.473 no
C29 C32 H32A 109.464 no
C29 C32 H32B 109.463 no
C29 C32 H32C 109.478 no
H32A C32 H32B 109.465 no
H32A C32 H32C 109.481 no
H32B C32 H32C 109.477 no

loop_
_geom_bond_atom_site_label_1
_geom_bond_atom_site_label_2
_geom_bond_distance
_geom_bond_publ_flag
Hg1 Se1 2.5969(11) yes
Hg1 Se2 2.7347(11) yes
Hg1 Se3 2.6021(11) yes
Hg1 Se4 2.7373(11) yes
Se1 P1 2.217(3) yes
Se2 P2 2.148(3) yes
Se3 P3 2.212(3) yes
Se4 P4 2.148(3) yes
P1 P2 2.517(3) yes
P1 N1 1.505(9) yes
P1 N3 1.712(8) yes
P1 N4 1.713(8) yes
P2 N2 1.619(8) yes
P2 N3 1.666(8) yes
P2 N4 1.662(8) yes
P3 P4 2.520(3) yes
P3 N5 1.516(9) yes
P3 N7 1.710(8) yes
P3 N8 1.717(8) yes
P4 N6 1.630(8) yes
P4 N7 1.660(8) yes
P4 N8 1.664(8) yes
N1 C1 1.486(14) yes
N2 C5 1.508(12) yes
N3 C9 1.506(13) yes
N4 C13 1.503(12) yes
N5 C17 1.450(15) yes
N6 C21 1.487(13) yes
N7 C25 1.499(12) yes
N8 C29 1.485(12) yes
C1 C2 1.505(18) yes
C1 C3 1.492(19) yes
C1 C4 1.511(18) yes
C5 C6 1.524(15) yes
C5 C7 1.527(14) yes
C5 C8 1.543(14) yes
C9 C10 1.509(15) yes
C9 C11 1.541(14) yes
C9 C12 1.523(17) yes
C13 C14 1.515(15) yes
C13 C15 1.516(15) yes
C13 C16 1.533(15) yes
C17 C18 1.511(18) yes
C17 C19 1.494(18) yes
C17 C20 1.578(19) yes
C21 C22 1.528(14) yes
C21 C23 1.533(14) yes
C21 C24 1.498(14) yes
C25 C26 1.527(15) yes
C25 C27 1.536(14) yes
C25 C28 1.508(15) yes
C29 C30 1.543(15) yes
C29 C31 1.538(15) yes
C29 C32 1.498(15) yes
N2 H2 0.980 no
N6 H6 0.980 no
C2 H2A 0.980 no
C2 H2B 0.980 no
C2 H2C 0.980 no
C3 H3A 0.980 no
C3 H3B 0.980 no
C3 H3C 0.980 no
C4 H4A 0.980 no
C4 H4B 0.980 no
C4 H4C 0.980 no
C6 H6A 0.980 no
C6 H6B 0.980 no
C6 H6C 0.980 no
C7 H7A 0.980 no
C7 H7B 0.980 no
C7 H7C 0.980 no
C8 H8A 0.980 no
C8 H8B 0.980 no
C8 H8C 0.980 no
C10 H10A 0.980 no
C10 H10B 0.980 no
C10 H10C 0.980 no
C11 H11A 0.980 no
C11 H11B 0.980 no
C11 H11C 0.980 no
C12 H12A 0.980 no
C12 H12B 0.980 no
C12 H12C 0.980 no
C14 H14A 0.980 no
C14 H14B 0.980 no
C14 H14C 0.980 no
C15 H15A 0.980 no
C15 H15B 0.980 no
C15 H15C 0.980 no
C16 H16A 0.980 no
C16 H16B 0.980 no
C16 H16C 0.980 no
C18 H18A 0.980 no
C18 H18B 0.980 no
C18 H18C 0.980 no
C19 H19A 0.980 no
C19 H19B 0.980 no
C19 H19C 0.980 no
C20 H20A 0.980 no
C20 H20B 0.980 no
C20 H20C 0.980 no
C22 H22A 0.980 no
C22 H22B 0.980 no
C22 H22C 0.980 no
C23 H23A 0.980 no
C23 H23B 0.980 no
C23 H23C 0.980 no
C24 H24A 0.980 no
C24 H24B 0.980 no
C24 H24C 0.980 no
C26 H26A 0.980 no
C26 H26B 0.980 no
C26 H26C 0.980 no
C27 H27A 0.980 no
C27 H27B 0.980 no
C27 H27C 0.980 no
C28 H28A 0.980 no
C28 H28B 0.980 no
C28 H28C 0.980 no
C30 H30A 0.980 no
C30 H30B 0.980 no
C30 H30C 0.980 no
C31 H31A 0.980 no
C31 H31B 0.980 no
C31 H31C 0.980 no
C32 H32A 0.980 no
C32 H32B 0.980 no
C32 H32C 0.980 no

loop_
_geom_contact_atom_site_label_1
_geom_contact_atom_site_label_2
_geom_contact_distance
_geom_contact_publ_flag
_geom_contact_site_symmetry_2
Hg1 N4 3.538(8) no .
Hg1 N7 3.555(7) no .
Se1 C14 3.550(11) no .
Se2 C30 3.554(12) no .
Se3 C27 3.524(10) no .
P1 C2 3.371(15) no .
P1 C4 3.375(14) no .
P1 C12 3.205(13) no .
P1 C14 3.254(11) no .
P1 C16 3.523(11) no .
P2 C7 3.201(10) no .
P2 C10 3.571(11) no .
P2 C11 3.233(11) no .
P2 C15 3.165(11) no .
P3 C18 3.378(16) no .
P3 C20 3.405(14) no .
P3 C26 3.508(10) no .
P3 C27 3.267(11) no .
P3 C32 3.210(12) no .
P4 C23 3.198(11) no .
P4 C28 3.181(11) no .
P4 C30 3.554(10) no .
P4 C31 3.236(12) no .
N1 C12 3.417(16) no .
N1 C13 3.539(14) no .
N1 C16 3.523(14) no .
N2 C11 3.388(13) no .
N2 C15 3.576(13) no .
N3 C7 3.312(12) no .
N4 C5 3.597(12) no .
N4 C7 3.427(12) no .
N5 C25 3.566(13) no .
N5 C26 3.538(13) no .
N5 C32 3.405(14) no .
N6 C31 3.396(14) no .
N7 C21 3.587(12) no .
N7 C23 3.409(13) no .
N8 C21 3.599(12) no .
N8 C23 3.289(13) no .
C19 C26 3.385(17) no 5_666
C26 C19 3.385(17) no 5_666
Hg1 H10A 3.3016 no .
Hg1 H10B 3.4704 no .
Hg1 H14A 3.1471 no .
Hg1 H27B 3.0869 no .
Hg1 H30A 3.4105 no .
Hg1 H30B 3.3643 no .
Se1 H2C 3.1007 no .
Se1 H4B 3.0058 no .
Se1 H10A 2.8841 no .
Se1 H12A 3.5054 no .
Se1 H14A 3.2268 no .
Se1 H14B 3.1097 no .
Se1 H27B 3.3763 no .
Se2 H2 2.7959 no .
Se2 H10B 3.0306 no .
Se2 H11B 3.4124 no .
Se2 H15B 3.2170 no .
Se2 H30A 3.0620 no .
Se2 H30B 3.2116 no .
Se3 H14A 3.2341 no .
Se3 H15B 3.4085 no .
Se3 H18A 2.9134 no .
Se3 H20B 3.1575 no .
Se3 H27B 3.0969 no .
Se3 H27C 3.1958 no .
Se3 H30A 3.0185 no .
Se3 H32B 3.4903 no .
Se4 H6 2.8297 no .
Se4 H10A 3.2444 no .
Se4 H10B 3.3771 no .
Se4 H28A 3.1176 no .
Se4 H30B 2.9275 no .
Se4 H31A 3.4541 no .
P1 H2B 3.4191 no .
P1 H2C 3.2384 no .
P1 H4B 3.1232 no .
P1 H4C 3.5690 no .
P1 H7B 3.2696 no .
P1 H7C 3.5313 no .
P1 H10A 3.3115 no .
P1 H12A 2.9117 no .
P1 H12C 3.2308 no .
P1 H14A 3.4251 no .
P1 H14B 2.8791 no .
P1 H16A 3.2578 no .
P2 H7B 3.0346 no .
P2 H7C 3.1146 no .
P2 H10B 3.3590 no .
P2 H11B 2.9047 no .
P2 H11C 3.3548 no .
P2 H15A 2.8781 no .
P2 H15B 3.1687 no .
P3 H18A 3.1020 no .
P3 H20A 3.5165 no .
P3 H20B 3.2387 no .
P3 H23A 3.5812 no .
P3 H23C 3.1869 no .
P3 H26C 3.1713 no .
P3 H27B 3.3462 no .
P3 H27C 2.9758 no .
P3 H30A 3.4211 no .
P3 H32A 3.3324 no .
P3 H32B 2.8570 no .
P4 H22C 3.5678 no .
P4 H23A 3.1843 no .
P4 H23C 2.9696 no .
P4 H28A 3.0959 no .
P4 H28C 2.9905 no .
P4 H30B 3.2509 no .
P4 H31A 2.8708 no .
P4 H31B 3.4096 no .
N1 H2A 3.2880 no .
N1 H2B 2.5638 no .
N1 H2C 2.7328 no .
N1 H3A 2.5935 no .
N1 H3B 3.2534 no .
N1 H3C 2.5639 no .
N1 H4A 3.3152 no .
N1 H4B 2.6664 no .
N1 H4C 2.6842 no .
N1 H7B 3.0745 no .
N1 H7C 3.4389 no .
N1 H12A 3.0740 no .
N1 H12C 3.0940 no .
N1 H14B 3.2457 no .
N1 H16A 2.9068 no .
N2 H6A 2.5980 no .
N2 H6B 2.6970 no .
N2 H6C 3.3088 no .
N2 H7A 3.3341 no .
N2 H7B 2.6945 no .
N2 H7C 2.6717 no .
N2 H8A 2.6116 no .
N2 H8B 3.2987 no .
N2 H8C 2.6316 no .
N2 H11B 2.9273 no .
N2 H11C 3.1858 no .
N2 H15A 2.8635 no .
N2 H16B 3.5679 no .
N3 H2 3.5027 no .
N3 H7B 3.1925 no .
N3 H7C 2.7869 no .
N3 H10A 2.6544 no .
N3 H10B 2.7605 no .
N3 H10C 3.3406 no .
N3 H11A 3.3161 no .
N3 H11B 2.6533 no .
N3 H11C 2.6473 no .
N3 H12A 2.6414 no .
N3 H12B 3.2842 no .
N3 H12C 2.5713 no .
N4 H2 3.5245 no .
N4 H7B 2.7885 no .
N4 H7C 3.5245 no .
N4 H14A 2.6893 no .
N4 H14B 2.6314 no .
N4 H14C 3.3147 no .
N4 H15A 2.5913 no .
N4 H15B 2.6906 no .
N4 H15C 3.3011 no .
N4 H16A 2.6895 no .
N4 H16B 2.6014 no .
N4 H16C 3.3073 no .
N5 H18A 2.6510 no .
N5 H18B 2.7322 no .
N5 H18C 3.3028 no .
N5 H19A 2.5874 no .
N5 H19B 2.5701 no .
N5 H19C 3.2351 no .
N5 H20A 2.6329 no .
N5 H20B 2.7363 no .
N5 H20C 3.3104 no .
N5 H23A 3.4614 no .
N5 H23C 3.0119 no .
N5 H26C 2.8456 no .
N5 H27C 3.3358 no .
N5 H32A 3.1814 no .
N5 H32B 2.9830 no .
N6 H22A 3.2777 no .
N6 H22B 2.6512 no .
N6 H22C 2.5708 no .
N6 H23A 2.7247 no .
N6 H23B 3.3276 no .
N6 H23C 2.6564 no .
N6 H24A 2.6133 no .
N6 H24B 2.6038 no .
N6 H24C 3.2735 no .
N6 H28C 2.9786 no .
N6 H31A 2.8852 no .
N6 H31B 3.2520 no .
N7 H6 3.5211 no .
N7 H22C 3.5708 no .
N7 H23A 3.5809 no .
N7 H23C 2.7180 no .
N7 H26A 2.6542 no .
N7 H26B 3.2998 no .
N7 H26C 2.6156 no .
N7 H27A 3.3373 no .
N7 H27B 2.6737 no .
N7 H27C 2.7139 no .
N7 H28A 2.6569 no .
N7 H28B 3.3106 no .
N7 H28C 2.6571 no .
N8 H6 3.5150 no .
N8 H23A 2.8345 no .
N8 H23C 3.1006 no .
N8 H30A 2.7438 no .
N8 H30B 2.6851 no .
N8 H30C 3.3429 no .
N8 H31A 2.6029 no .
N8 H31B 2.6606 no .
N8 H31C 3.2921 no .
N8 H32A 2.6450 no .
N8 H32B 2.6159 no .
N8 H32C 3.2857 no .
C1 H12A 3.5797 no .
C2 H3A 2.6127 no .
C2 H3B 2.6531 no .
C2 H3C 3.2961 no .
C2 H4A 2.6284 no .
C2 H4B 2.6769 no .
C2 H4C 3.3111 no .
C2 H14B 3.0929 no .
C2 H16A 3.4498 no .
C3 H2A 2.5714 no .
C3 H2B 2.7049 no .
C3 H2C 3.2891 no .
C3 H4A 2.6617 no .
C3 H4B 3.2962 no .
C3 H4C 2.6168 no .
C4 H2A 2.7179 no .
C4 H2B 3.3082 no .
C4 H2C 2.5879 no .
C4 H3A 3.3000 no .
C4 H3B 2.6134 no .
C4 H3C 2.6557 no .
C4 H12A 2.9486 no .
C5 H11C 3.3691 no .
C5 H15A 3.5302 no .
C5 H16B 3.3668 no .
C6 H2 2.7541 no .
C6 H7A 2.7216 no .
C6 H7B 2.7095 no .
C6 H7C 3.3618 no .
C6 H8A 2.6458 no .
C6 H8B 2.6822 no .
C6 H8C 3.3333 no .
C6 H15A 3.1499 no .
C6 H16B 3.0738 no .
C7 H2 3.3526 no .
C7 H6A 3.3610 no .
C7 H6B 2.6800 no .
C7 H6C 2.7505 no .
C7 H8A 3.3809 no .
C7 H8B 2.7448 no .
C7 H8C 2.7342 no .
C7 H11C 3.2161 no .
C7 H16B 3.0306 no .
C8 H2 2.5606 no .
C8 H6A 2.6703 no .
C8 H6B 3.3373 no .
C8 H6C 2.6478 no .
C8 H7A 2.7376 no .
C8 H7B 3.3843 no .
C8 H7C 2.7335 no .
C8 H11B 3.5927 no .
C8 H11C 3.2089 no .
C9 H7C 3.3694 no .
C10 H11A 2.6779 no .
C10 H11B 2.7217 no .
C10 H11C 3.3471 no .
C10 H12A 2.6351 no .
C10 H12B 2.6790 no .
C10 H12C 3.3180 no .
C11 H7C 3.1566 no .
C11 H8C 3.0536 no .
C11 H10A 3.3514 no .
C11 H10B 2.6432 no .
C11 H10C 2.7433 no .
C11 H12A 3.3613 no .
C11 H12B 2.6899 no .
C11 H12C 2.7110 no .
C12 H4C 3.0933 no .
C12 H7C 3.5956 no .
C12 H10A 2.6944 no .
C12 H10B 3.3197 no .
C12 H10C 2.6142 no .
C12 H11A 2.7320 no .
C12 H11B 3.3571 no .
C12 H11C 2.6781 no .
C13 H6B 3.5481 no .
C13 H7B 3.3946 no .
C14 H2B 3.4668 no .
C14 H15A 3.3307 no .
C14 H15B 2.6333 no .
C14 H15C 2.7240 no .
C14 H16A 2.6299 no .
C14 H16B 3.3318 no .
C14 H16C 2.7226 no .
C15 H6B 3.3193 no .
C15 H14A 2.6475 no .
C15 H14B 3.3322 no .
C15 H14C 2.7084 no .
C15 H16A 3.3455 no .
C15 H16B 2.7296 no .
C15 H16C 2.6611 no .
C16 H2B 3.5419 no .
C16 H6B 3.0948 no .
C16 H7B 2.8847 no .
C16 H14A 3.3373 no .
C16 H14B 2.6898 no .
C16 H14C 2.6520 no .
C16 H15A 2.7295 no .
C16 H15B 3.3483 no .
C16 H15C 2.6533 no .
C17 H26C 3.5275 no .
C17 H32B 3.5019 no .
C18 H19A 2.7147 no .
C18 H19B 3.3271 no .
C18 H19C 2.6474 no .
C18 H20A 3.3259 no .
C18 H20B 2.6252 no .
C18 H20C 2.6856 no .
C18 H32B 2.9924 no .
C19 H18A 3.3245 no .
C19 H18B 2.6620 no .
C19 H18C 2.7076 no .
C19 H20A 2.6890 no .
C19 H20B 3.3166 no .
C19 H20C 2.6207 no .
C20 H18A 2.6947 no .
C20 H18B 3.3370 no .
C20 H18C 2.5842 no .
C20 H19A 3.3343 no .
C20 H19B 2.6285 no .
C20 H19C 2.6372 no .
C20 H26C 3.3301 no .
C20 H27C 3.0615 no .
C21 H26A 3.4750 no .
C21 H31B 3.3765 no .
C22 H6 2.7124 no .
C22 H23A 3.3512 no .
C22 H23B 2.6700 no .
C22 H23C 2.7152 no .
C22 H24A 3.3193 no .
C22 H24B 2.6272 no .
C22 H24C 2.6732 no .
C22 H26A 3.0912 no .
C22 H28C 3.1830 no .
C23 H6 3.3569 no .
C23 H22A 2.6471 no .
C23 H22B 3.3504 no .
C23 H22C 2.7371 no .
C23 H24A 2.7009 no .
C23 H24B 3.3451 no .
C23 H24C 2.6753 no .
C23 H26A 3.1600 no .
C23 H31B 3.2146 no .
C24 H6 2.5737 no .
C24 H22A 2.7191 no .
C24 H22B 2.5993 no .
C24 H22C 3.3100 no .
C24 H23A 2.6682 no .
C24 H23B 2.7258 no .
C24 H23C 3.3376 no .
C24 H31A 3.5155 no .
C24 H31B 3.2101 no .
C25 H22C 3.4859 no .
C25 H23C 3.3747 no .
C26 H20A 3.4552 no .
C26 H22C 3.1406 no .
C26 H23C 2.9235 no .
C26 H27A 2.6910 no .
C26 H27B 3.3263 no .
C26 H27C 2.6175 no .
C26 H28A 3.3494 no .
C26 H28B 2.6985 no .
C26 H28C 2.6961 no .
C27 H20A 3.5473 no .
C27 H26A 3.3291 no .
C27 H26B 2.6340 no .
C27 H26C 2.6685 no .
C27 H28A 2.6693 no .
C27 H28B 2.6445 no .
C27 H28C 3.3299 no .
C28 H22C 3.2452 no .
C28 H26A 2.6910 no .
C28 H26B 2.7126 no .
C28 H26C 3.3455 no .
C28 H27A 2.6347 no .
C28 H27B 2.6940 no .
C28 H27C 3.3235 no .
C29 H23A 3.3730 no .
C30 H31A 2.7032 no .
C30 H31B 3.3410 no .
C30 H31C 2.6270 no .
C30 H32A 3.3388 no .
C30 H32B 2.7147 no .
C30 H32C 2.6310 no .
C31 H23A 3.1415 no .
C31 H24A 3.0105 no .
C31 H30A 3.3410 no .
C31 H30B 2.6850 no .
C31 H30C 2.6458 no .
C31 H32A 2.6367 no .
C31 H32B 3.3328 no .
C31 H32C 2.6935 no .
C32 H18B 3.2288 no .
C32 H30A 2.6682 no .
C32 H30B 3.3316 no .
C32 H30C 2.6972 no .
C32 H31A 3.3248 no .
C32 H31B 2.6416 no .
C32 H31C 2.7082 no .
H2A H3A 2.7906 no .
H2A H3B 2.4038 no .
H2A H3C 3.4921 no .
H2A H4A 2.5169 no .
H2A H4B 3.0691 no .
H2A H4C 3.5821 no .
H2B H3A 2.5038 no .
H2B H3B 3.0500 no .
H2B H3C 3.5726 no .
H2B H4A 3.5540 no .
H2B H4B 3.5272 no .
H2B H14B 2.5779 no .
H2B H16A 2.6402 no .
H2C H3A 3.5378 no .
H2C H3B 3.5025 no .
H2C H4A 2.8033 no .
H2C H4B 2.4295 no .
H2C H4C 3.5081 no .
H2C H14B 2.8068 no .
H2 H6A 2.5293 no .
H2 H6B 3.1268 no .
H2 H7C 3.5317 no .
H2 H8A 2.3533 no .
H2 H8B 3.4811 no .
H2 H8C 2.7919 no .
H2 H11B 3.0240 no .
H2 H15A 3.0780 no .
H3A H4A 3.5413 no .
H3A H4C 3.5279 no .
H3A H16A 3.2609 no .
H3B H4A 2.4503 no .
H3B H4B 3.5228 no .
H3B H4C 2.8581 no .
H3C H4A 2.9882 no .
H3C H4B 3.5322 no .
H3C H4C 2.4473 no .
H3C H12C 3.5940 no .
H4B H12A 2.6970 no .
H4C H12A 2.4416 no .
H4C H12B 3.5988 no .
H4C H12C 2.9053 no .
H6A H7B 3.5810 no .
H6A H8A 2.4608 no .
H6A H8B 2.9840 no .
H6A H8C 3.5550 no .
H6A H15A 3.1316 no .
H6B H7A 2.9602 no .
H6B H7B 2.4991 no .
H6B H7C 3.5749 no .
H6B H8A 3.5541 no .
H6B H8B 3.5712 no .
H6B H15A 2.5277 no .
H6B H16B 2.2126 no .
H6B H16C 3.4416 no .
H6C H7A 2.5881 no .
H6C H7B 3.0476 no .
H6C H8A 2.8972 no .
H6C H8B 2.4756 no .
H6C H8C 3.5551 no .
H6C H16B 3.5418 no .
H6 H22B 2.5698 no .
H6 H22C 2.9552 no .
H6 H23A 3.5871 no .
H6 H23C 3.5955 no .
H6 H24A 2.8110 no .
H6 H24B 2.3775 no .
H6 H24C 3.4907 no .
H6 H28C 3.1711 no .
H6 H31A 3.0326 no .
H7A H8B 2.5762 no .
H7A H8C 3.0210 no .
H7A H16B 3.4506 no .
H7B H16A 2.9530 no .
H7B H16B 2.1697 no .
H7C H8B 3.0309 no .
H7C H8C 2.5604 no .
H7C H11B 3.4764 no .
H7C H11C 2.3874 no .
H7C H12C 2.9205 no .
H8C H11B 2.8788 no .
H8C H11C 2.3796 no .
H10A H11A 3.5971 no .
H10A H11B 3.5819 no .
H10A H12A 2.4894 no .
H10A H12B 3.0306 no .
H10A H12C 3.5673 no .
H10B H11A 2.8738 no .
H10B H11B 2.4922 no .
H10B H11C 3.5550 no .
H10B H12A 3.5535 no .
H10B H12B 3.5481 no .
H10C H11A 2.5522 no .
H10C H11B 3.0880 no .
H10C H12A 2.8466 no .
H10C H12B 2.4506 no .
H10C H12C 3.5282 no .
H11A H12B 2.5419 no .
H11A H12C 3.0432 no .
H11B H12B 3.5954 no .
H11B H12C 3.5849 no .
H11C H12A 3.5828 no .
H11C H12B 2.9311 no .
H11C H12C 2.5065 no .
H14A H15A 3.5232 no .
H14A H15B 2.4166 no .
H14A H15C 2.9878 no .
H14A H16A 3.5449 no .
H14A H16C 3.5965 no .
H14A H27B 3.4288 no .
H14B H15B 3.5218 no .
H14B H16A 2.4619 no .
H14B H16B 3.5524 no .
H14B H16C 3.0530 no .
H14C H15B 2.9431 no .
H14C H15C 2.5798 no .
H14C H16A 2.8589 no .
H14C H16B 3.5690 no .
H14C H16C 2.5208 no .
H15A H16B 2.5924 no .
H15A H16C 2.9849 no .
H15B H16C 3.5430 no .
H15C H16A 3.5361 no .
H15C H16B 2.9742 no .
H15C H16C 2.4366 no .
H18A H19A 3.5809 no .
H18A H19C 3.5545 no .
H18A H20A 3.5631 no .
H18A H20B 2.4770 no .
H18A H20C 3.0433 no .
H18A H32B 2.7866 no .
H18B H19A 2.5231 no .
H18B H19B 3.5726 no .
H18B H19C 2.8892 no .
H18B H20B 3.5577 no .
H18B H20C 3.5545 no .
H18B H32A 3.1389 no .
H18B H32B 2.4901 no .
H18C H19A 3.0590 no .
H18C H19B 3.5728 no .
H18C H19C 2.4998 no .
H18C H20A 3.5063 no .
H18C H20B 2.7949 no .
H18C H20C 2.4240 no .
H19A H20A 3.5842 no .
H19A H20C 3.5357 no .
H19B H20A 2.4763 no .
H19B H20B 3.5396 no .
H19B H20C 2.8626 no .
H19B H26C 3.2397 no .
H19C H20A 2.9768 no .
H19C H20B 3.5131 no .
H19C H20C 2.4122 no .
H20A H26C 2.5608 no .
H20A H27C 2.6482 no .
H20B H27C 2.6644 no .
H22A H23A 3.5404 no .
H22A H23B 2.4383 no .
H22A H23C 2.9428 no .
H22A H24B 2.9948 no .
H22A H24C 2.5581 no .
H22A H26A 3.3989 no .
H22B H23B 3.5453 no .
H22B H24A 3.5000 no .
H22B H24B 2.3798 no .
H22B H24C 2.8836 no .
H22B H28C 3.3384 no .
H22C H23B 3.0094 no .
H22C H23C 2.5835 no .
H22C H24B 3.4923 no .
H22C H24C 3.5857 no .
H22C H26A 2.2540 no .
H22C H28C 2.3997 no .
H23A H24A 2.5005 no .
H23A H24B 3.5738 no .
H23A H24C 2.9185 no .
H23A H31A 3.4226 no .
H23A H31B 2.3849 no .
H23A H32A 2.9695 no .
H23B H24A 3.0436 no .
H23B H24C 2.5349 no .
H23B H26A 3.5028 no .
H23C H24A 3.5700 no .
H23C H24C 3.5796 no .
H23C H26A 2.3308 no .
H23C H26C 2.8662 no .
H24A H31A 2.7932 no .
H24A H31B 2.3731 no .
H24A H31C 3.5940 no .
H26A H27A 3.5724 no .
H26A H27C 3.5324 no .
H26A H28A 3.5840 no .
H26A H28B 2.9746 no .
H26A H28C 2.5119 no .
H26B H27A 2.4799 no .
H26B H27B 3.5513 no .
H26B H27C 2.8511 no .
H26B H28B 2.5376 no .
H26B H28C 3.0034 no .
H26C H27A 3.0101 no .
H26C H27B 3.5428 no .
H26C H27C 2.4381 no .
H26C H28B 3.5917 no .
H26C H28C 3.5793 no .
H27A H28A 2.9174 no .
H27A H28B 2.4260 no .
H27A H28C 3.5337 no .
H27B H28A 2.5165 no .
H27B H28B 2.9695 no .
H27B H28C 3.5901 no .
H27C H28A 3.5738 no .
H27C H28B 3.5261 no .
H30A H31C 3.5246 no .
H30A H32A 3.5850 no .
H30A H32B 2.5265 no .
H30A H32C 2.8784 no .
H30B H31A 2.5325 no .
H30B H31B 3.5955 no .
H30B H31C 2.9156 no .
H30B H32B 3.5866 no .
H30B H32C 3.5384 no .
H30C H31A 2.9698 no .
H30C H31B 3.5298 no .
H30C H31C 2.4089 no .
H30C H32A 3.5668 no .
H30C H32B 3.0460 no .
H30C H32C 2.4679 no .
H31A H32A 3.5177 no .
H31A H32C 3.5931 no .
H31B H32A 2.4192 no .
H31B H32B 3.5320 no .
H31B H32C 2.9476 no .
H31C H32A 2.9634 no .
H31C H32C 2.5521 no .
Se1 H8A 3.3041 no 2_555
Se2 H6 2.8427 no 4_555
Se2 H24B 3.5298 no 4_555
Se3 H24B 3.1970 no 4_555
Se4 H2 2.7545 no 2_555
Se4 H8A 3.3613 no 2_555
C2 H6B 3.5124 no 6_565
C2 H15A 3.5149 no 6_565
C2 H15C 3.2156 no 6_565
C4 H22C 3.5968 no 5_665
C4 H26A 3.5699 no 5_665
C4 H26B 3.4296 no 5_665
C5 H27A 3.3427 no 8_645
C6 H2C 3.3174 no 8_645
C6 H27A 3.1763 no 8_645
C6 H28A 3.5669 no 4_555
C6 H28C 3.5880 no 4_555
C7 H27A 3.2576 no 8_645
C8 H10A 3.2895 no 4_555
C8 H27A 3.1835 no 8_645
C10 H8C 3.4224 no 2_555
C10 H11B 3.4148 no 2_555
C11 H10C 3.0335 no 4_555
C15 H2A 3.2186 no 8_645
C15 H22B 2.9291 no 4_555
C19 H4A 3.5076 no 1_556
C19 H23B 3.4845 no 5_666
C19 H23C 3.4218 no 5_666
C19 H26A 2.8396 no 5_666
C19 H26B 3.5073 no 5_666
C19 H26C 3.2862 no 5_666
C20 H23B 3.4707 no 5_666
C22 H2A 3.3200 no 5_665
C22 H4A 3.4298 no 5_665
C22 H19C 3.3061 no 5_666
C23 H19B 3.3171 no 5_666
C23 H19C 3.5668 no 5_666
C24 H30A 3.1634 no 2_555
C26 H4A 3.3341 no 5_665
C26 H19A 3.1277 no 5_666
C26 H19B 3.1149 no 5_666
C26 H19C 3.3491 no 5_666
C27 H6C 2.9560 no 6_565
C27 H7A 3.1981 no 6_565
C27 H8B 3.3062 no 6_565
C28 H6A 2.8839 no 2_555
C30 H24A 3.3545 no 4_555
C30 H31A 3.2191 no 4_555
C31 H30C 2.8913 no 2_555
H2A C15 3.2186 no 6_565
H2A C22 3.3200 no 5_665
H2A H15A 2.9790 no 6_565
H2A H15C 2.5851 no 6_565
H2A H22A 3.4690 no 5_665
H2A H22B 2.8947 no 5_665
H2A H22C 3.0738 no 5_665
H2B H15C 3.1174 no 6_565
H2B H16C 3.1564 no 6_565
H2C C6 3.3174 no 6_565
H2C H6A 3.1824 no 6_565
H2C H6B 2.7529 no 6_565
H2C H6C 3.5211 no 6_565
H2C H15A 3.3504 no 6_565
H2C H15C 3.4892 no 6_565
H2 Se4 2.7545 no 4_555
H2 H6 3.0388 no 4_555
H2 H28A 3.5028 no 4_555
H3B H18C 3.2201 no 1_554
H3B H19C 3.4813 no 1_554
H3B H22A 3.5478 no 5_665
H3C H18C 3.4618 no 1_554
H4A C19 3.5076 no 1_554
H4A C22 3.4298 no 5_665
H4A C26 3.3341 no 5_665
H4A H19A 3.2984 no 1_554
H4A H19C 2.8309 no 1_554
H4A H22A 3.4637 no 5_665
H4A H22C 2.6726 no 5_665
H4A H26A 2.7817 no 5_665
H4A H26B 3.0215 no 5_665
H4A H28B 3.4428 no 5_665
H4A H28C 3.2682 no 5_665
H4B H26B 3.2095 no 5_665
H4B H28B 2.9620 no 5_665
H4B H28C 3.4564 no 5_665
H4C H19A 3.4339 no 1_554
H4C H19C 3.5566 no 1_554
H4C H26B 3.5088 no 5_665
H6A C28 2.8839 no 4_555
H6A H2C 3.1824 no 8_645
H6A H28A 2.6309 no 4_555
H6A H28B 2.9019 no 4_555
H6A H28C 2.6336 no 4_555
H6B C2 3.5124 no 8_645
H6B H2C 2.7529 no 8_645
H6C C27 2.9560 no 8_645
H6C H2C 3.5211 no 8_645
H6C H27A 2.3448 no 8_645
H6C H27B 2.7086 no 8_645
H6C H28B 3.4132 no 8_645
H6 Se2 2.8427 no 2_555
H6 H2 3.0388 no 2_555
H6 H15A 3.4535 no 2_555
H6 H15B 3.4759 no 2_555
H7A C27 3.1981 no 8_645
H7A H27A 2.4549 no 8_645
H7A H27B 3.5332 no 8_645
H7A H27C 3.2001 no 8_645
H8A Se1 3.3041 no 4_555
H8A Se4 3.3613 no 4_555
H8A H10A 2.8682 no 4_555
H8A H28A 3.0128 no 4_555
H8B C27 3.3062 no 8_645
H8B H26B 3.2092 no 8_645
H8B H27A 2.3567 no 8_645
H8B H28B 2.7851 no 8_645
H8C C10 3.4224 no 4_555
H8C H10A 2.8347 no 4_555
H8C H10C 3.1118 no 4_555
H8C H12A 3.4706 no 4_555
H10A C8 3.2895 no 2_555
H10A H8A 2.8682 no 2_555
H10A H8C 2.8347 no 2_555
H10A H11B 3.4970 no 2_555
H10C C11 3.0335 no 2_555
H10C H8C 3.1118 no 2_555
H10C H11A 2.8022 no 2_555
H10C H11B 2.6620 no 2_555
H10C H11C 3.1417 no 2_555
H11A H10C 2.8022 no 4_555
H11B C10 3.4148 no 4_555
H11B H10A 3.4970 no 4_555
H11B H10C 2.6620 no 4_555
H11C H10C 3.1417 no 4_555
H12A H8C 3.4707 no 2_555
H15A C2 3.5149 no 8_645
H15A H2A 2.9790 no 8_645
H15A H2C 3.3504 no 8_645
H15A H6 3.4535 no 4_555
H15A H22B 2.7562 no 4_555
H15B H6 3.4759 no 4_555
H15B H22B 2.6772 no 4_555
H15B H24B 3.0535 no 4_555
H15C C2 3.2156 no 8_645
H15C H2A 2.5851 no 8_645
H15C H2B 3.1174 no 8_645
H15C H2C 3.4892 no 8_645
H15C H22B 2.8547 no 4_555
H16C H2B 3.1564 no 8_645
H18A H24C 3.2822 no 4_555
H18C H3B 3.2201 no 1_556
H18C H3C 3.4618 no 1_556
H19A C26 3.1277 no 5_666
H19A H4A 3.2984 no 1_556
H19A H4C 3.4339 no 1_556
H19A H26A 2.8039 no 5_666
H19A H26B 2.9970 no 5_666
H19A H26C 3.0541 no 5_666
H19B C23 3.3171 no 5_666
H19B C26 3.1149 no 5_666
H19B H19B 3.1770 no 5_666
H19B H23B 2.9689 no 5_666
H19B H23C 2.7662 no 5_666
H19B H26A 2.6416 no 5_666
H19B H26B 3.4663 no 5_666
H19B H26C 2.8030 no 5_666
H19C C22 3.3061 no 5_666
H19C C23 3.5668 no 5_666
H19C C26 3.3491 no 5_666
H19C H3B 3.4813 no 1_556
H19C H4A 2.8309 no 1_556
H19C H4C 3.5566 no 1_556
H19C H22A 2.8182 no 5_666
H19C H22C 2.9420 no 5_666
H19C H23B 3.1557 no 5_666
H19C H23C 3.1968 no 5_666
H19C H26A 2.5913 no 5_666
H19C H26B 3.5062 no 5_666
H19C H26C 3.5032 no 5_666
H20A H23B 3.0384 no 5_666
H20C H22A 3.2835 no 5_666
H20C H23B 3.0699 no 5_666
H22A H2A 3.4690 no 5_665
H22A H3B 3.5478 no 5_665
H22A H4A 3.4637 no 5_665
H22A H19C 2.8182 no 5_666
H22A H20C 3.2835 no 5_666
H22B C15 2.9291 no 2_555
H22B H2A 2.8947 no 5_665
H22B H15A 2.7562 no 2_555
H22B H15B 2.6772 no 2_555
H22B H15C 2.8547 no 2_555
H22C C4 3.5968 no 5_665
H22C H2A 3.0738 no 5_665
H22C H4A 2.6726 no 5_665
H22C H19C 2.9420 no 5_666
H23B C19 3.4845 no 5_666
H23B C20 3.4707 no 5_666
H23B H19B 2.9689 no 5_666
H23B H19C 3.1557 no 5_666
H23B H20A 3.0384 no 5_666
H23B H20C 3.0699 no 5_666
H23C C19 3.4218 no 5_666
H23C H19B 2.7662 no 5_666
H23C H19C 3.1968 no 5_666
H24A C30 3.3545 no 2_555
H24A H30A 2.6836 no 2_555
H24A H30C 3.1979 no 2_555
H24A H32B 3.1118 no 2_555
H24A H32C 3.3581 no 2_555
H24B Se2 3.5298 no 2_555
H24B Se3 3.1970 no 2_555
H24B H15B 3.0535 no 2_555
H24B H30A 2.7580 no 2_555
H24C H18A 3.2822 no 2_555
H24C H32B 3.5887 no 2_555
H26A C4 3.5699 no 5_665
H26A C19 2.8396 no 5_666
H26A H4A 2.7817 no 5_665
H26A H19A 2.8039 no 5_666
H26A H19B 2.6416 no 5_666
H26A H19C 2.5913 no 5_666
H26B C4 3.4296 no 5_665
H26B C19 3.5073 no 5_666
H26B H4A 3.0215 no 5_665
H26B H4B 3.2095 no 5_665
H26B H4C 3.5088 no 5_665
H26B H8B 3.2092 no 6_565
H26B H19A 2.9970 no 5_666
H26B H19B 3.4663 no 5_666
H26B H19C 3.5062 no 5_666
H26C C19 3.2862 no 5_666
H26C H19A 3.0541 no 5_666
H26C H19B 2.8030 no 5_666
H26C H19C 3.5032 no 5_666
H27A C5 3.3427 no 6_565
H27A C6 3.1763 no 6_565
H27A C7 3.2576 no 6_565
H27A C8 3.1835 no 6_565
H27A H6C 2.3448 no 6_565
H27A H7A 2.4549 no 6_565
H27A H8B 2.3567 no 6_565
H27B H6C 2.7086 no 6_565
H27B H7A 3.5332 no 6_565
H27C H7A 3.2001 no 6_565
H28A C6 3.5669 no 2_555
H28A H2 3.5028 no 2_555
H28A H6A 2.6309 no 2_555
H28A H8A 3.0128 no 2_555
H28B H4A 3.4428 no 5_665
H28B H4B 2.9620 no 5_665
H28B H6A 2.9019 no 2_555
H28B H6C 3.4132 no 6_565
H28B H8B 2.7851 no 6_565
H28C C6 3.5880 no 2_555
H28C H4A 3.2682 no 5_665
H28C H4B 3.4564 no 5_665
H28C H6A 2.6336 no 2_555
H30A C24 3.1634 no 4_555
H30A H24A 2.6836 no 4_555
H30A H24B 2.7580 no 4_555
H30A H31A 3.1811 no 4_555
H30C C31 2.8913 no 4_555
H30C H24A 3.1979 no 4_555
H30C H31A 2.4651 no 4_555
H30C H31B 3.1073 no 4_555
H30C H31C 2.6523 no 4_555
H31A C30 3.2191 no 2_555
H31A H30A 3.1811 no 2_555
H31A H30C 2.4651 no 2_555
H31B H30C 3.1073 no 2_555
H31B H32C 3.5320 no 2_555
H31C H30C 2.6523 no 2_555
H31C H32C 3.5579 no 2_555
H32B H24A 3.1118 no 4_555
H32B H24C 3.5887 no 4_555
H32C H24A 3.3581 no 4_555
H32C H31B 3.5320 no 4_555
H32C H31C 3.5579 no 4_555

loop_
_geom_torsion_atom_site_label_1
_geom_torsion_atom_site_label_2
_geom_torsion_atom_site_label_3
_geom_torsion_atom_site_label_4
_geom_torsion
_geom_torsion_publ_flag
Se1 Hg1 Se2 P2 15.95(5) no
Se2 Hg1 Se1 P1 -16.11(5) no
Se1 Hg1 Se3 P3 109.82(4) no
Se3 Hg1 Se1 P1 103.21(5) no
Se1 Hg1 Se4 P4 -123.60(4) no
Se4 Hg1 Se1 P1 -126.82(4) no
Se2 Hg1 Se3 P3 -123.65(4) no
Se3 Hg1 Se2 P2 -119.72(4) no
Se2 Hg1 Se4 P4 118.58(3) no
Se4 Hg1 Se2 P2 123.92(4) no
Se3 Hg1 Se4 P4 14.68(4) no
Se4 Hg1 Se3 P3 -14.78(4) no
Hg1 Se1 P1 P2 9.17(11) no
Hg1 Se1 P1 N1 -169.55(14) no
Hg1 Se1 P1 N3 52.94(13) no
Hg1 Se1 P1 N4 -34.66(13) no
Hg1 Se2 P2 P1 -10.43(12) no
Hg1 Se2 P2 N2 171.28(11) no
Hg1 Se2 P2 N3 -58.75(13) no
Hg1 Se2 P2 N4 39.08(13) no
Hg1 Se3 P3 P4 8.44(10) no
Hg1 Se3 P3 N5 -170.95(14) no
Hg1 Se3 P3 N7 -35.31(13) no
Hg1 Se3 P3 N8 52.23(13) no
Hg1 Se4 P4 P3 -9.63(11) no
Hg1 Se4 P4 N6 171.68(10) no
Hg1 Se4 P4 N7 39.51(13) no
Hg1 Se4 P4 N8 -58.13(12) no
Se1 P1 P2 Se2 1.47(19) no
Se1 P1 P2 N2 179.21(16) no
Se1 P1 P2 N3 94.85(13) no
Se1 P1 P2 N4 -96.52(14) no
Se1 P1 N1 C1 -1.3(11) no
Se1 P1 N3 P2 -100.6(3) no
Se1 P1 N3 C9 61.6(7) no
Se1 P1 N4 P2 99.3(3) no
Se1 P1 N4 C13 -75.8(6) no
P2 P1 N1 C1 -179.7(6) no
N1 P1 P2 Se2 -180.0(5) no
N1 P1 P2 N2 -2.3(6) no
N1 P1 P2 N3 -86.6(5) no
N1 P1 P2 N4 82.0(5) no
P2 P1 N3 P2 0.00(8) no
P2 P1 N3 C9 162.1(9) no
N3 P1 P2 Se2 -93.4(4) no
N3 P1 P2 N2 84.4(4) no
N3 P1 P2 N3 -0.0(4) no
N3 P1 P2 N4 168.6(4) no
P2 P1 N4 P2 -0.00(8) no
P2 P1 N4 C13 -175.2(9) no
N4 P1 P2 Se2 98.0(4) no
N4 P1 P2 N2 -84.3(4) no
N4 P1 P2 N3 -168.6(4) no
N4 P1 P2 N4 0.0(4) no
N1 P1 N3 P2 121.1(5) no
N1 P1 N3 C9 -76.7(8) no
N3 P1 N1 C1 132.7(8) no
N1 P1 N4 P2 -123.8(5) no
N1 P1 N4 C13 61.1(8) no
N4 P1 N1 C1 -134.0(8) no
N3 P1 N4 P2 -7.5(4) no
N3 P1 N4 C13 177.3(7) no
N4 P1 N3 P2 7.5(4) no
N4 P1 N3 C9 169.7(7) no
Se2 P2 N2 C5 -179.4(6) no
Se2 P2 N3 P1 111.1(3) no
Se2 P2 N3 C9 -51.2(7) no
Se2 P2 N4 P1 -108.3(3) no
Se2 P2 N4 C13 66.5(7) no
P1 P2 N2 C5 2.6(10) no
P1 P2 N3 P1 0.00(8) no
P1 P2 N3 C9 -162.4(9) no
P1 P2 N4 P1 0.00(8) no
P1 P2 N4 C13 174.8(10) no
N2 P2 N3 P1 -125.2(4) no
N2 P2 N3 C9 72.4(7) no
N3 P2 N2 C5 51.6(9) no
N2 P2 N4 P1 125.2(4) no
N2 P2 N4 C13 -60.0(8) no
N4 P2 N2 C5 -46.4(9) no
N3 P2 N4 P1 7.7(4) no
N3 P2 N4 C13 -177.5(7) no
N4 P2 N3 P1 -7.7(4) no
N4 P2 N3 C9 -170.1(7) no
Se3 P3 P4 Se4 1.37(18) no
Se3 P3 P4 N6 179.66(15) no
Se3 P3 P4 N7 -96.42(14) no
Se3 P3 P4 N8 95.56(14) no
Se3 P3 N5 C17 1.1(10) no
Se3 P3 N7 P4 99.6(3) no
Se3 P3 N7 C25 -73.7(6) no
Se3 P3 N8 P4 -100.3(3) no
Se3 P3 N8 C29 62.9(7) no
P4 P3 N5 C17 -178.2(6) no
N5 P3 P4 Se4 -179.3(4) no
N5 P3 P4 N6 -1.0(5) no
N5 P3 P4 N7 82.9(4) no
N5 P3 P4 N8 -85.1(5) no
P4 P3 N7 P4 -0.00(8) no
P4 P3 N7 C25 -173.3(9) no
N7 P3 P4 Se4 97.8(4) no
N7 P3 P4 N6 -83.9(4) no
N7 P3 P4 N7 0.0(4) no
N7 P3 P4 N8 -168.0(4) no
P4 P3 N8 P4 -0.00(8) no
P4 P3 N8 C29 163.2(9) no
N8 P3 P4 Se4 -94.2(4) no
N8 P3 P4 N6 84.1(4) no
N8 P3 P4 N7 168.0(4) no
N8 P3 P4 N8 0.0(4) no
N5 P3 N7 P4 -123.2(4) no
N5 P3 N7 C25 63.4(7) no
N7 P3 N5 C17 -132.3(8) no
N5 P3 N8 P4 122.0(5) no
N5 P3 N8 C29 -74.8(8) no
N8 P3 N5 C17 134.9(8) no
N7 P3 N8 P4 7.9(4) no
N7 P3 N8 C29 171.1(7) no
N8 P3 N7 P4 -7.9(4) no
N8 P3 N7 C25 178.8(7) no
Se4 P4 N6 C21 179.2(6) no
Se4 P4 N7 P3 -108.0(3) no
Se4 P4 N7 C25 64.8(7) no
Se4 P4 N8 P3 110.4(3) no
Se4 P4 N8 C29 -52.3(7) no
P3 P4 N6 C21 0.7(10) no
P3 P4 N7 P3 0.00(9) no
P3 P4 N7 C25 172.8(9) no
P3 P4 N8 P3 0.00(9) no
P3 P4 N8 C29 -162.7(9) no
N6 P4 N7 P3 125.0(4) no
N6 P4 N7 C25 -62.1(8) no
N7 P4 N6 C21 -47.8(9) no
N6 P4 N8 P3 -125.0(4) no
N6 P4 N8 C29 72.3(8) no
N8 P4 N6 C21 49.5(8) no
N7 P4 N8 P3 -8.1(4) no
N7 P4 N8 C29 -170.7(7) no
N8 P4 N7 P3 8.1(4) no
N8 P4 N7 C25 -179.1(7) no
P1 N1 C1 C2 63.0(13) no
P1 N1 C1 C3 -178.2(8) no
P1 N1 C1 C4 -58.8(14) no
P2 N2 C5 C6 110.9(8) no
P2 N2 C5 C7 -11.6(12) no
P2 N2 C5 C8 -133.1(7) no
P1 N3 C9 C10 -79.2(10) no
P1 N3 C9 C11 158.6(6) no
P1 N3 C9 C12 40.2(11) no
P2 N3 C9 C10 77.3(9) no
P2 N3 C9 C11 -44.8(10) no
P2 N3 C9 C12 -163.2(6) no
P1 N4 C13 C14 42.0(11) no
P1 N4 C13 C15 162.8(6) no
P1 N4 C13 C16 -77.3(9) no
P2 N4 C13 C14 -131.3(7) no
P2 N4 C13 C15 -10.5(12) no
P2 N4 C13 C16 109.4(8) no
P3 N5 C17 C18 -54.5(14) no
P3 N5 C17 C19 -179.1(7) no
P3 N5 C17 C20 64.5(13) no
P4 N6 C21 C22 111.2(8) no
P4 N6 C21 C23 -8.7(12) no
P4 N6 C21 C24 -131.0(7) no
P3 N7 C25 C26 -77.1(9) no
P3 N7 C25 C27 40.7(10) no
P3 N7 C25 C28 161.1(5) no
P4 N7 C25 C26 112.1(8) no
P4 N7 C25 C27 -130.1(7) no
P4 N7 C25 C28 -9.7(12) no
P3 N8 C29 C30 -83.8(9) no
P3 N8 C29 C31 157.8(6) no
P3 N8 C29 C32 38.5(11) no
P4 N8 C29 C30 73.6(10) no
P4 N8 C29 C31 -44.7(11) no
P4 N8 C29 C32 -164.1(6) no
